data_2011349
loop_
_publ_author_name
'Hu, Xiaopeng'
' Feng, Xiaolong'
'Cai, Jiwen'
'Ji, Liangnian'

_publ_section_title
;
 [Tris(2-aminoethyl)amine-\k^4^<i>N</i>]chloro(dimethyl
 sulfoxide-<i>O</i>)cobalt(III) diperchlorate
;
_journal_issue 9
_journal_name_full 'Acta Crystallographica Section C'
_journal_page_first e388
_journal_page_last e389
_journal_paper_doi 10.1107/S0108270100011069
_journal_volume 56
_journal_year 2000
_chemical_formula_iupac '[Co Cl (C6 H18 N4) (C2 H6 O S)] (Cl O4)2'
_chemical_formula_moiety 'C8 H24 Co N4 Cl O S, Cl2 O8'
_chemical_formula_sum 'C8 H24 Cl3 Co N4 O9 S'
_chemical_formula_weight 517.65
_chemical_name_common '[Co(tren)(dmso)Cl](ClO~4~)~2~'
_chemical_name_systematic
;
chloro tris-(2-aminoethyl)amine (dimethyl sulfoxide-O)- cobalt (III)
perchlorate
;
_space_group_IT_number 14
_symmetry_cell_setting monoclinic
_symmetry_space_group_name_Hall '-P 2ybc'
_symmetry_space_group_name_H-M 'P 1 21/c 1'
_cell_angle_alpha 90.00
_cell_angle_beta 103.2350(10)
_cell_angle_gamma 90.00
_cell_formula_units_Z 8
_cell_length_a 20.0177(10)
_cell_length_b 15.7193(8)
_cell_length_c 12.9074(7)
_cell_measurement_reflns_used 8192
_cell_measurement_temperature 293(2)
_cell_measurement_theta_max 27.02
_cell_measurement_theta_min 1.66
_cell_volume 3953.6(4)
_computing_cell_refinement 'SMART (Bruker, 1998)'
_computing_data_collection 'SMART (Bruker, 1998)'
_computing_data_reduction 'SAINT-Plus (Bruker, 1999)'
_computing_publication_material 'SHELXTL (Bruker, 1998)'
_computing_structure_refinement 'SHELXL97 (Sheldrick, 1997)'
_computing_structure_solution 'SHELXS97 (Sheldrick, 1997)'
_diffrn_ambient_temperature 293(2)
_diffrn_measurement_device_type 'Bruker SMART CCD area-detector'
_diffrn_measurement_method '\f and \w'
_diffrn_radiation_monochromator graphite
_diffrn_radiation_source 'fine-focus sealed tube'
_diffrn_radiation_type MoK\a
_diffrn_radiation_wavelength .71073
_diffrn_reflns_av_R_equivalents .025
_diffrn_reflns_av_sigmaI/netI .0347
_diffrn_reflns_limit_h_max 25
_diffrn_reflns_limit_h_min -25
_diffrn_reflns_limit_k_max 20
_diffrn_reflns_limit_k_min -15
_diffrn_reflns_limit_l_max 15
_diffrn_reflns_limit_l_min -16
_diffrn_reflns_number 23159
_diffrn_reflns_theta_max 27.02
_diffrn_reflns_theta_min 1.66
_diffrn_standards_decay_% 0
_diffrn_standards_number 0
_exptl_absorpt_coefficient_mu 1.427
_exptl_absorpt_correction_T_max .814
_exptl_absorpt_correction_T_min .674
_exptl_absorpt_correction_type empirical
_exptl_absorpt_process_details '(Blessing, 1995)'
_exptl_crystal_colour red
_exptl_crystal_density_diffrn 1.739
_exptl_crystal_density_method 'not measured'
_exptl_crystal_description column
_exptl_crystal_F_000 2128
_exptl_crystal_size_max .3
_exptl_crystal_size_mid .2
_exptl_crystal_size_min .15
_refine_diff_density_max .988
_refine_diff_density_min -.838
_refine_ls_extinction_method none
_refine_ls_goodness_of_fit_ref 1.036
_refine_ls_hydrogen_treatment constr
_refine_ls_matrix_type full
_refine_ls_number_parameters 466
_refine_ls_number_reflns 8616
_refine_ls_number_restraints 0
_refine_ls_restrained_S_all 1.036
_refine_ls_R_factor_all .061
_refine_ls_R_factor_gt .044
_refine_ls_shift/su_max .002
_refine_ls_shift/su_mean .000
_refine_ls_structure_factor_coef Fsqd
_refine_ls_weighting_details 'calc w = 1/[\s^2^(Fo^2^)+(0.0977P)^2^+1.2289P] where P = (Fo^2^+2Fc^2^)/3'
_refine_ls_weighting_scheme calc
_refine_ls_wR_factor_ref .130
_reflns_number_gt 6484
_reflns_number_total 8616
_reflns_threshold_expression I>2\s(I)
_cod_data_source_file qa0349.cif
_cod_data_source_block I
_cod_depositor_comments
;
The following automatic conversions were performed:
'_symmetry_cell_setting' value 'Monoclinic' changed to 'monoclinic'
according to '/home/saulius/struct/CIF-dictionaries/cif_core.dic'
dictionary named 'cif_core.dic' version 2.4.1 from 2010-06-29.

Automatic conversion script
Id: cif_fix_enum 1527 2010-12-29 10:47:43Z saulius 

The following automatic conversions were performed:

'_symmetry_cell_setting' value 'Monoclinic' changed to 'monoclinic'
according to /home/saulius/struct/CIF-dictionaries/cif_core.dic
dictionary named 'cif_core.dic' version 2.4.1 from 2010-06-29.

Automatic conversion script
Id: cif_fix_values 1715 2011-07-08 13:25:40Z adriana 
;
_cod_original_sg_symbol_H-M 'P 21/c'
_cod_database_code 2011349
_cod_database_fobs_code 2011349

loop_
_symmetry_equiv_pos_as_xyz
'x, y, z'
'-x, y+1/2, -z+1/2'
'-x, -y, -z'
'x, -y-1/2, z-1/2'

loop_
_atom_site_label
_atom_site_fract_x
_atom_site_fract_y
_atom_site_fract_z
_atom_site_U_iso_or_equiv
_atom_site_adp_type
_atom_site_calc_flag
_atom_site_refinement_flags
_atom_site_occupancy
_atom_site_disorder_assembly
_atom_site_disorder_group
_atom_site_type_symbol
Co1 .41961(2) .41694(3) .82622(3) .02703(11) Uani d . 1 . . Co
Cl1 .44355(4) .39637(6) 1.00340(6) .0384(2) Uani d . 1 . . Cl
C1 .4004(2) .2793(2) .6763(3) .0474(9) Uani d . 1 . . C
H1A .4407 .2685 .6484 .057 Uiso calc R 1 . . H
H1B .3706 .2300 .6616 .057 Uiso calc R 1 . . H
C2 .3634(2) .3571(2) .6244(3) .0432(9) Uani d . 1 . . C
H2A .3603 .3557 .5483 .052 Uiso calc R 1 . . H
H2B .3173 .3589 .6361 .052 Uiso calc R 1 . . H
C3 .3624(2) .5142(2) .6485(3) .0420(8) Uani d . 1 . . C
H3A .3151 .5044 .6520 .050 Uiso calc R 1 . . H
H3B .3629 .5341 .5776 .050 Uiso calc R 1 . . H
C4 .3948(2) .5798(2) .7303(3) .0449(9) Uani d . 1 . . C
H4A .4384 .5984 .7174 .054 Uiso calc R 1 . . H
H4B .3650 .6289 .7262 .054 Uiso calc R 1 . . H
C5 .47061(19) .4408(2) .6397(3) .0411(8) Uani d . 1 . . C
H5A .4677 .4106 .5732 .049 Uiso calc R 1 . . H
H5B .4804 .5001 .6285 .049 Uiso calc R 1 . . H
C6 .52769(19) .4037(2) .7242(3) .0428(8) Uani d . 1 . . C
H6A .5276 .3421 .7188 .051 Uiso calc R 1 . . H
H6B .5717 .4247 .7158 .051 Uiso calc R 1 . . H
C7 .2072(2) .3338(4) .8163(4) .0817(17) Uani d . 1 . . C
H7A .2121 .2889 .7681 .123 Uiso calc R 1 . . H
H7B .1875 .3828 .7765 .123 Uiso calc R 1 . . H
H7C .1778 .3151 .8610 .123 Uiso calc R 1 . . H
C8 .2643(3) .4418(4) .9745(4) .0879(19) Uani d . 1 . . C
H8A .3043 .4635 1.0232 .132 Uiso calc R 1 . . H
H8B .2330 .4192 1.0137 .132 Uiso calc R 1 . . H
H8C .2424 .4869 .9290 .132 Uiso calc R 1 . . H
N1 .40288(14) .43391(17) .6723(2) .0326(6) Uani d . 1 . . N
N2 .42128(15) .29496(17) .7944(2) .0351(6) Uani d . 1 . . N
H2C .4638 .2745 .8200 .042 Uiso calc R 1 . . H
H2D .3924 .2672 .8268 .042 Uiso calc R 1 . . H
N3 .40533(15) .53916(18) .8373(2) .0374(6) Uani d . 1 . . N
H3C .3684 .5485 .8645 .045 Uiso calc R 1 . . H
H3D .4421 .5625 .8816 .045 Uiso calc R 1 . . H
N4 .51570(14) .43012(18) .8288(2) .0354(6) Uani d . 1 . . N
H4C .5282 .4848 .8418 .042 Uiso calc R 1 . . H
H4D .5410 .3978 .8808 .042 Uiso calc R 1 . . H
O1 .32101(12) .40697(16) .81506(18) .0398(6) Uani d . 1 . . O
S1 .28878(5) .36036(7) .89622(7) .0460(2) Uani d . 1 . . S
Co2 .90425(2) .47537(3) .80758(3) .02916(12) Uani d . 1 . . Co
Cl2 .90154(4) .50517(6) .97645(6) .0403(2) Uani d . 1 . . Cl
C9 .9334(2) .3643(2) .6580(3) .0459(9) Uani d . 1 . . C
H9A .9473 .3540 .5919 .055 Uiso calc R 1 . . H
H9B .8974 .3243 .6630 .055 Uiso calc R 1 . . H
C10 .9940(2) .3534(3) .7517(3) .0490(10) Uani d . 1 . . C
H10A 1.0062 .2937 .7615 .059 Uiso calc R 1 . . H
H10B 1.0334 .3844 .7396 .059 Uiso calc R 1 . . H
C11 .8368(2) .4649(3) .5963(3) .0524(10) Uani d . 1 . . C
H11A .8080 .4183 .6091 .063 Uiso calc R 1 . . H
H11B .8367 .4658 .5211 .063 Uiso calc R 1 . . H
C12 .8097(2) .5480(3) .6284(3) .0561(11) Uani d . 1 . . C
H12A .8299 .5953 .5981 .067 Uiso calc R 1 . . H
H12B .7603 .5505 .6026 .067 Uiso calc R 1 . . H
C13 .9575(2) .5150(3) .6277(3) .0492(10) Uani d . 1 . . C
H13A 1.0015 .4875 .6330 .059 Uiso calc R 1 . . H
H13B .9399 .5317 .5542 .059 Uiso calc R 1 . . H
C14 .9667(2) .5927(3) .6976(3) .0513(10) Uani d . 1 . . C
H14A 1.0080 .6230 .6924 .062 Uiso calc R 1 . . H
H14B .9278 .6306 .6761 .062 Uiso calc R 1 . . H
C15 .7205(2) .3111(3) .7826(4) .0580(11) Uani d . 1 . . C
H15A .6968 .3444 .7232 .087 Uiso calc R 1 . . H
H15B .6884 .2911 .8221 .087 Uiso calc R 1 . . H
H15C .7421 .2634 .7573 .087 Uiso calc R 1 . . H
C16 .8177(3) .2996(3) .9678(3) .0641(12) Uani d . 1 . . C
H16A .8537 .3253 1.0205 .096 Uiso calc R 1 . . H
H16B .8357 .2517 .9368 .096 Uiso calc R 1 . . H
H16C .7818 .2809 1.0006 .096 Uiso calc R 1 . . H
N5 .90814(14) .4532(2) .6607(2) .0373(6) Uani d . 1 . . N
N6 .97329(15) .38707(19) .8475(2) .0391(7) Uani d . 1 . . N
H6C 1.0103 .4085 .8933 .047 Uiso calc R 1 . . H
H6D .9564 .3445 .8805 .047 Uiso calc R 1 . . H
N7 .82847(15) .5530(2) .7481(2) .0398(7) Uani d . 1 . . N
H7D .7917 .5395 .7737 .048 Uiso calc R 1 . . H
H7E .8408 .6067 .7682 .048 Uiso calc R 1 . . H
N8 .97208(15) .56278(19) .8081(2) .0400(7) Uani d . 1 . . N
H8D .9650 .6065 .8493 .048 Uiso calc R 1 . . H
H8E 1.0144 .5418 .8348 .048 Uiso calc R 1 . . H
O2 .83867(13) .38252(17) .79914(19) .0428(6) Uani d . 1 . . O
S2 .78427(5) .37518(6) .86688(7) .0412(2) Uani d . 1 . . S
Cl3 .63998(4) .57897(5) .69409(7) .0394(2) Uani d . 1 . . Cl
O3 .57936(18) .5972(2) .7279(4) .0917(13) Uani d . 1 . . O
O4 .6244(3) .5306(3) .5990(3) .1090(16) Uani d . 1 . . O
O5 .67627(18) .6541(2) .6797(4) .0849(12) Uani d . 1 . . O
O6 .6813(2) .5265(3) .7703(3) .1044(15) Uani d . 1 . . O
Cl4 .60941(5) .25236(7) .50364(8) .0533(3) Uani d . 1 . . Cl
O7 .66763(17) .3058(2) .5081(3) .0751(10) Uani d . 1 . . O
O8 .5887(2) .2502(3) .6005(3) .0995(14) Uani d . 1 . . O
O9 .6279(2) .1649(3) .4860(4) .1038(14) Uani d . 1 . . O
O10 .5582(2) .2712(4) .4144(4) .141(2) Uani d . 1 . . O
Cl5 .15410(7) .59792(9) .72736(11) .0735(4) Uani d . 1 . . Cl
O11 .1238(2) .5341(3) .7779(4) .1129(16) Uani d . 1 A . O
O12 .1346(3) .6767(3) .7586(5) .139(2) Uani d . 1 A . O
O13 .1225(5) .5972(6) .6194(4) .212(4) Uani d . 1 A . O
O14A .2292(5) .6009(7) .7868(9) .116(3) Uiso d P .50 A 1 O
O14B .2160(5) .5861(6) .7149(9) .110(3) Uiso d P .50 A 2 O
Cl6 .09721(9) .26153(7) .55487(9) .0785(4) Uani d . 1 . . Cl
O15 .0967(2) .3497(2) .5750(3) .0935(13) Uani d . 1 B . O
O16 .0947(3) .2385(3) .4540(4) .136(2) Uani d . 1 B . O
O18A .1324(5) .2133(6) .6380(8) .101(3) Uiso d P .50 B 3 O
O17B .0953(3) .2205(4) .6478(5) .0554(15) Uiso d P .50 B 4 O
O18B .1790(6) .2393(8) .5681(10) .139(4) Uiso d P .50 B 5 O
O17A .0192(4) .2251(5) .5427(6) .089(2) Uiso d P .50 B 6 O

loop_
_atom_site_aniso_label
_atom_site_aniso_U_11
_atom_site_aniso_U_22
_atom_site_aniso_U_33
_atom_site_aniso_U_12
_atom_site_aniso_U_13
_atom_site_aniso_U_23
Co1 .0336(2) .0256(2) .0221(2) -.00252(16) .00670(16) -.00156(16)
Cl1 .0451(5) .0443(5) .0240(4) -.0050(4) .0043(3) -.0005(3)
C1 .076(3) .0323(19) .0350(19) -.0116(18) .0154(18) -.0083(15)
C2 .059(2) .044(2) .0251(16) -.0161(17) .0067(15) -.0051(15)
C3 .049(2) .042(2) .0331(18) .0040(16) .0056(15) .0089(15)
C4 .065(2) .0305(18) .0396(19) .0058(16) .0120(17) .0069(15)
C5 .053(2) .043(2) .0321(17) -.0031(16) .0199(16) .0014(15)
C6 .047(2) .041(2) .047(2) -.0001(16) .0246(17) -.0005(16)
C7 .047(3) .126(5) .068(3) -.036(3) .005(2) .000(3)
C8 .068(3) .145(5) .056(3) .026(3) .023(2) -.028(3)
N1 .0416(15) .0331(15) .0236(13) -.0044(12) .0084(11) .0001(11)
N2 .0474(16) .0270(14) .0315(14) -.0056(12) .0102(12) -.0034(11)
N3 .0473(17) .0297(15) .0347(15) .0013(12) .0085(13) -.0031(12)
N4 .0367(15) .0334(15) .0349(15) -.0003(12) .0062(12) .0010(12)
O1 .0353(12) .0535(16) .0313(12) -.0054(11) .0092(10) .0009(11)
S1 .0371(5) .0663(7) .0361(5) -.0060(4) .0112(4) .0044(4)
Co2 .0309(2) .0324(2) .0241(2) .00308(17) .00624(16) -.00085(17)
Cl2 .0405(4) .0530(5) .0274(4) -.0001(4) .0081(3) -.0078(3)
C9 .062(2) .042(2) .0378(19) .0069(17) .0180(17) -.0091(16)
C10 .061(2) .047(2) .042(2) .0207(18) .0184(18) .0010(17)
C11 .045(2) .084(3) .0251(17) .010(2) .0034(15) -.0011(18)
C12 .048(2) .085(3) .035(2) .026(2) .0081(17) .013(2)
C13 .056(2) .057(2) .041(2) .0089(19) .0237(18) .0117(18)
C14 .058(2) .045(2) .058(2) .0021(18) .027(2) .0109(19)
C15 .049(2) .065(3) .058(3) -.020(2) .010(2) -.012(2)
C16 .081(3) .066(3) .044(2) -.008(2) .012(2) .012(2)
N5 .0401(16) .0472(17) .0254(13) .0075(13) .0094(12) .0002(12)
N6 .0457(17) .0368(16) .0333(15) .0096(13) .0058(13) .0008(12)
N7 .0371(15) .0470(17) .0355(15) .0110(13) .0086(12) .0012(13)
N8 .0406(16) .0358(16) .0452(17) .0003(12) .0130(13) -.0016(13)
O2 .0490(15) .0455(15) .0370(13) -.0116(11) .0159(11) -.0091(11)
S2 .0431(5) .0446(5) .0374(5) -.0059(4) .0127(4) -.0045(4)
Cl3 .0411(5) .0369(5) .0416(5) .0051(3) .0121(4) .0007(4)
O3 .067(2) .057(2) .171(4) -.0099(16) .068(3) -.027(2)
O4 .156(4) .125(4) .057(2) -.053(3) .048(2) -.030(2)
O5 .072(2) .0446(18) .157(4) -.0041(15) .065(2) -.005(2)
O6 .071(2) .143(4) .091(3) .013(2) .002(2) .061(3)
Cl4 .0612(6) .0568(6) .0400(5) -.0162(5) .0077(4) -.0032(4)
O7 .071(2) .072(2) .078(2) -.0262(17) .0068(17) .0026(18)
O8 .111(3) .125(4) .075(3) -.034(3) .045(2) -.034(2)
O9 .128(4) .068(3) .130(4) -.020(2) .061(3) -.028(2)
O10 .108(3) .169(5) .111(4) -.067(3) -.049(3) .076(3)
Cl5 .0898(9) .0703(8) .0717(8) -.0073(6) .0420(7) -.0020(6)
O11 .094(3) .121(4) .130(4) .000(3) .039(3) .058(3)
O12 .153(5) .088(3) .177(5) .006(3) .038(4) -.047(3)
O13 .303(10) .285(10) .066(3) -.061(8) .078(5) -.017(4)
Cl6 .1522(13) .0433(6) .0406(6) .0138(7) .0233(7) .0044(5)
O15 .162(4) .0413(18) .073(2) .007(2) .019(2) .0079(17)
O16 .241(7) .094(3) .073(3) .004(4) .038(3) -.009(2)

loop_
_atom_type_symbol
_atom_type_description
_atom_type_scat_dispersion_real
_atom_type_scat_dispersion_imag
_atom_type_scat_source
C C .0033 .0016 'International Tables Vol C Tables 4.2.6.8 and 6.1.1.4'
H H .0000 .0000 'International Tables Vol C Tables 4.2.6.8 and 6.1.1.4'
N N .0061 .0033 'International Tables Vol C Tables 4.2.6.8 and 6.1.1.4'
O O .0106 .0060 'International Tables Vol C Tables 4.2.6.8 and 6.1.1.4'
Cl Cl .1484 .1585 'International Tables Vol C Tables 4.2.6.8 and 6.1.1.4'
Co Co .3494 .9721 'International Tables Vol C Tables 4.2.6.8 and 6.1.1.4'
S S .1246 .1234 'International Tables Vol C Tables 4.2.6.8 and 6.1.1.4'

loop_
_geom_angle_atom_site_label_1
_geom_angle_atom_site_label_2
_geom_angle_atom_site_label_3
_geom_angle
_geom_angle_publ_flag
N4 Co1 O1 176.48(11) no
N4 Co1 N3 93.17(12) no
O1 Co1 N3 85.52(12) no
N4 Co1 N1 86.61(11) no
O1 Co1 N1 90.05(11) no
N3 Co1 N1 86.93(11) no
N4 Co1 N2 92.51(12) no
O1 Co1 N2 88.37(12) no
N3 Co1 N2 170.55(12) no
N1 Co1 N2 85.87(11) no
N4 Co1 Cl1 91.06(8) no
O1 Co1 Cl1 92.29(7) no
N3 Co1 Cl1 93.87(9) no
N1 Co1 Cl1 177.57(9) no
N2 Co1 Cl1 93.57(8) no
C2 C1 N2 108.2(3) no
N1 C2 C1 108.2(3) no
N1 C3 C4 107.9(3) no
N3 C4 C3 107.6(3) no
C6 C5 N1 110.6(3) no
N4 C6 C5 107.2(3) no
C3 N1 C2 112.7(3) no
C3 N1 C5 111.2(3) no
C2 N1 C5 111.4(3) no
C3 N1 Co1 106.4(2) no
C2 N1 Co1 105.16(19) no
C5 N1 Co1 109.7(2) no
C1 N2 Co1 110.9(2) no
C4 N3 Co1 110.2(2) no
C6 N4 Co1 108.8(2) no
S1 O1 Co1 124.29(15) no
O1 S1 C8 105.0(2) no
O1 S1 C7 101.0(2) no
C8 S1 C7 99.5(3) no
N8 Co2 N6 92.90(13) no
N8 Co2 N5 86.89(13) no
N6 Co2 N5 86.90(12) no
N8 Co2 O2 175.66(11) no
N6 Co2 O2 84.78(13) no
N5 Co2 O2 89.32(12) no
N8 Co2 N7 92.21(13) no
N6 Co2 N7 170.99(13) no
N5 Co2 N7 85.97(12) no
O2 Co2 N7 89.63(12) no
N8 Co2 Cl2 91.24(9) no
N6 Co2 Cl2 93.75(9) no
N5 Co2 Cl2 178.05(10) no
O2 Co2 Cl2 92.57(7) no
N7 Co2 Cl2 93.56(9) no
N5 C9 C10 107.6(3) no
N6 C10 C9 107.4(3) no
N5 C11 C12 108.2(3) no
N7 C12 C11 107.8(3) no
C14 C13 N5 110.5(3) no
N8 C14 C13 107.0(3) no
C9 N5 C11 113.0(3) no
C9 N5 C13 110.4(3) no
C11 N5 C13 111.5(3) no
C9 N5 Co2 106.3(2) no
C11 N5 Co2 105.9(2) no
C13 N5 Co2 109.4(2) no
C10 N6 Co2 110.5(2) no
C12 N7 Co2 111.0(2) no
C14 N8 Co2 109.1(2) no
S2 O2 Co2 125.15(15) no
O2 S2 C16 105.5(2) no
O2 S2 C15 101.25(18) no
C16 S2 C15 99.5(2) no
O6 Cl3 O3 108.4(3) no
O6 Cl3 O4 105.7(3) no
O3 Cl3 O4 110.1(3) no
O6 Cl3 O5 110.1(3) no
O3 Cl3 O5 111.9(2) no
O4 Cl3 O5 110.5(2) no
O10 Cl4 O8 115.6(3) no
O10 Cl4 O7 110.4(2) no
O8 Cl4 O7 112.6(2) no
O10 Cl4 O9 103.8(3) no
O8 Cl4 O9 104.7(3) no
O7 Cl4 O9 109.1(2) no
O14B Cl5 O12 120.2(5) no
O14B Cl5 O13 95.9(6) no
O12 Cl5 O13 101.8(5) no
O14B Cl5 O11 118.7(5) no
O12 Cl5 O11 108.8(3) no
O13 Cl5 O11 108.2(4) no
O14B Cl5 O14A 37.6(5) no
O12 Cl5 O14A 97.9(5) no
O13 Cl5 O14A 132.4(5) no
O11 Cl5 O14A 105.6(5) no
O16 Cl6 O17B 136.1(4) no
O16 Cl6 O18A 120.6(5) no
O17B Cl6 O18A 33.4(4) no
O16 Cl6 O15 116.3(3) no
O17B Cl6 O15 107.4(3) no
O18A Cl6 O15 115.1(4) no
O16 Cl6 O17A 89.5(4) no
O17B Cl6 O17A 72.7(4) no
O18A Cl6 O17A 100.9(5) no
O15 Cl6 O17A 108.3(4) no
O16 Cl6 O18B 81.8(5) no
O17B Cl6 O18B 92.0(5) no
O18A Cl6 O18B 58.7(6) no
O15 Cl6 O18B 103.8(5) no
O17A Cl6 O18B 147.3(5) no

loop_
_geom_bond_atom_site_label_1
_geom_bond_atom_site_label_2
_geom_bond_site_symmetry_2
_geom_bond_distance
_geom_bond_publ_flag
Co1 N4 . 1.927(3) no
Co1 O1 . 1.952(2) no
Co1 N3 . 1.952(3) no
Co1 N1 . 1.956(3) no
Co1 N2 . 1.963(3) no
Co1 Cl1 . 2.2500(9) no
C1 C2 . 1.505(5) no
C1 N2 . 1.506(4) no
C2 N1 . 1.497(4) no
C3 N1 . 1.494(4) no
C3 C4 . 1.510(5) no
C4 N3 . 1.493(4) no
C5 C6 . 1.505(5) no
C5 N1 . 1.513(4) no
C6 N4 . 1.484(4) no
C7 S1 . 1.770(4) no
C8 S1 . 1.768(5) no
O1 S1 . 1.536(2) no
Co2 N8 . 1.931(3) no
Co2 N6 . 1.943(3) no
Co2 N5 . 1.947(3) no
Co2 O2 . 1.949(2) no
Co2 N7 . 1.962(3) no
Co2 Cl2 . 2.2422(9) no
C9 N5 . 1.489(5) no
C9 C10 . 1.514(5) no
C10 N6 . 1.489(4) no
C11 N5 . 1.490(5) no
C11 C12 . 1.508(6) no
C12 N7 . 1.506(4) no
C13 C14 . 1.504(6) no
C13 N5 . 1.515(5) no
C14 N8 . 1.482(5) no
C15 S2 . 1.786(4) no
C16 S2 . 1.777(4) no
O2 S2 . 1.549(3) no
Cl3 O6 . 1.400(4) no
Cl3 O3 . 1.410(3) no
Cl3 O4 . 1.416(4) no
Cl3 O5 . 1.421(3) no
Cl4 O10 . 1.386(4) no
Cl4 O8 . 1.406(4) no
Cl4 O7 . 1.427(3) no
Cl4 O9 . 1.455(4) no
Cl5 O14B . 1.299(10) no
Cl5 O12 . 1.386(5) no
Cl5 O13 . 1.393(6) no
Cl5 O11 . 1.407(4) no
Cl5 O14A . 1.523(11) no
Cl6 O16 . 1.341(4) no
Cl6 O17B . 1.370(6) no
Cl6 O18A . 1.370(10) no
Cl6 O15 . 1.411(4) no
Cl6 O17A . 1.637(8) no
Cl6 O18B . 1.644(12) no

loop_
_geom_hbond_atom_site_label_D
_geom_hbond_atom_site_label_H
_geom_hbond_atom_site_label_A
_geom_hbond_site_symmetry_A
_geom_hbond_distance_DH
_geom_hbond_distance_HA
_geom_hbond_distance_DA
_geom_hbond_angle_DHA
N2 H2C O10 4_566 .90 2.13 3.009(5) 167.0
N2 H2D O5 2_646 .90 2.24 3.021(4) 145.3
N2 H2D S1 . .90 2.85 3.379(3) 119.2
N3 H3C O9 2_656 .90 2.65 3.201(5) 120.5
N3 H3D Cl1 3_667 .90 2.51 3.399(3) 169.2
N4 H4C O3 . .90 2.65 3.314(5) 131.3
N4 H4C Cl1 3_667 .90 2.70 3.462(3) 143.2
N4 H4D O9 4_566 .90 2.18 3.051(5) 162.1
N6 H6C Cl2 3_767 .90 2.53 3.421(3) 168.2
N6 H6D O17A 4_666 .90 2.44 3.040(9) 124.3
N7 H7D O6 . .90 2.21 3.052(5) 156.0
N7 H7D S2 . .90 2.87 3.402(3) 119.6
N7 H7E O18A 2_656 .90 2.07 2.932(10) 161.2
N8 H8D O17B 2_656 .90 2.17 2.940(7) 143.7
N8 H8D O17B 2_656 .90 2.17 2.940(7) 143.7
N8 H8D O17A 2_656 .90 2.31 3.178(9) 163.0
N8 H8D O18A 2_656 .90 2.61 3.334(10) 138.6
N8 H8E O11 1_655 .90 2.47 3.181(5) 136.4
N8 H8E Cl2 3_767 .90 2.73 3.472(3) 140.9

loop_
_geom_torsion_atom_site_label_1
_geom_torsion_atom_site_label_2
_geom_torsion_atom_site_label_3
_geom_torsion_atom_site_label_4
_geom_torsion
_geom_torsion_publ_flag
N2 C1 C2 N1 44.4(4) no
N1 C3 C4 N3 -48.6(4) no
N1 C5 C6 N4 -40.6(4) no
C4 C3 N1 C2 159.4(3) no
C4 C3 N1 C5 -74.7(3) no
C4 C3 N1 Co1 44.6(3) no
C1 C2 N1 C3 -165.0(3) no
C1 C2 N1 C5 69.3(3) no
C1 C2 N1 Co1 -49.4(3) no
C6 C5 N1 C3 136.8(3) no
C6 C5 N1 C2 -96.6(3) no
C6 C5 N1 Co1 19.3(3) no
N4 Co1 N1 C3 -116.1(2) no
O1 Co1 N1 C3 62.7(2) no
N3 Co1 N1 C3 -22.8(2) no
N2 Co1 N1 C3 151.1(2) no
Cl1 Co1 N1 C3 -132.2(19) no
N4 Co1 N1 C2 124.0(2) no
O1 Co1 N1 C2 -57.1(2) no
N3 Co1 N1 C2 -142.6(2) no
N2 Co1 N1 C2 31.3(2) no
Cl1 Co1 N1 C2 108(2) no
N4 Co1 N1 C5 4.2(2) no
O1 Co1 N1 C5 -176.9(2) no
N3 Co1 N1 C5 97.6(2) no
N2 Co1 N1 C5 -88.6(2) no
Cl1 Co1 N1 C5 -12(2) no
C2 C1 N2 Co1 -18.4(4) no
N4 Co1 N2 C1 -93.9(2) no
O1 Co1 N2 C1 82.7(2) no
N3 Co1 N2 C1 33.0(9) no
N1 Co1 N2 C1 -7.5(2) no
Cl1 Co1 N2 C1 174.9(2) no
C3 C4 N3 Co1 29.3(4) no
N4 Co1 N3 C4 82.7(2) no
O1 Co1 N3 C4 -94.1(2) no
N1 Co1 N3 C4 -3.8(2) no
N2 Co1 N3 C4 -44.2(9) no
Cl1 Co1 N3 C4 173.9(2) no
C5 C6 N4 Co1 43.5(3) no
O1 Co1 N4 C6 -46(2) no
N3 Co1 N4 C6 -113.8(2) no
N1 Co1 N4 C6 -27.1(2) no
N2 Co1 N4 C6 58.6(2) no
Cl1 Co1 N4 C6 152.2(2) no
N4 Co1 O1 S1 174.9(18) no
N3 Co1 O1 S1 -116.83(19) no
N1 Co1 O1 S1 156.25(19) no
N2 Co1 O1 S1 70.39(19) no
Cl1 Co1 O1 S1 -23.13(18) no
Co1 O1 S1 C8 101.7(2) no
Co1 O1 S1 C7 -155.3(3) no
N5 C9 C10 N6 48.4(4) no
N5 C11 C12 N7 -44.7(4) no
N5 C13 C14 N8 41.8(4) no
C10 C9 N5 C11 -161.4(3) no
C10 C9 N5 C13 72.9(4) no
C10 C9 N5 Co2 -45.7(3) no
C12 C11 N5 C9 164.4(3) no
C12 C11 N5 C13 -70.5(4) no
C12 C11 N5 Co2 48.5(4) no
C14 C13 N5 C9 -138.5(3) no
C14 C13 N5 C11 95.0(4) no
C14 C13 N5 Co2 -21.9(4) no
N8 Co2 N5 C9 117.4(2) no
N6 Co2 N5 C9 24.3(2) no
O2 Co2 N5 C9 -60.5(2) no
N7 Co2 N5 C9 -150.2(2) no
Cl2 Co2 N5 C9 134(3) no
N8 Co2 N5 C11 -122.2(3) no
N6 Co2 N5 C11 144.7(3) no
O2 Co2 N5 C11 59.9(3) no
N7 Co2 N5 C11 -29.8(3) no
Cl2 Co2 N5 C11 -106(3) no
N8 Co2 N5 C13 -1.9(2) no
N6 Co2 N5 C13 -94.9(2) no
O2 Co2 N5 C13 -179.7(2) no
N7 Co2 N5 C13 90.6(2) no
Cl2 Co2 N5 C13 15(3) no
C9 C10 N6 Co2 -28.1(4) no
N8 Co2 N6 C10 -84.4(3) no
N5 Co2 N6 C10 2.3(3) no
O2 Co2 N6 C10 91.9(3) no
N7 Co2 N6 C10 40.0(9) no
Cl2 Co2 N6 C10 -175.9(2) no
C11 C12 N7 Co2 20.0(4) no
N8 Co2 N7 C12 92.3(3) no
N6 Co2 N7 C12 -32.2(9) no
N5 Co2 N7 C12 5.5(3) no
O2 Co2 N7 C12 -83.8(3) no
Cl2 Co2 N7 C12 -176.4(3) no
C13 C14 N8 Co2 -42.7(3) no
N6 Co2 N8 C14 112.1(2) no
N5 Co2 N8 C14 25.4(2) no
O2 Co2 N8 C14 54.6(17) no
N7 Co2 N8 C14 -60.4(2) no
Cl2 Co2 N8 C14 -154.0(2) no
N8 Co2 O2 S2 177.1(15) no
N6 Co2 O2 S2 119.3(2) no
N5 Co2 O2 S2 -153.7(2) no
N7 Co2 O2 S2 -67.8(2) no
Cl2 Co2 O2 S2 25.78(19) no
Co2 O2 S2 C16 -102.4(2) no
Co2 O2 S2 C15 154.2(2) no
